data_7004724
loop_
_publ_author_name
'Naik, Prashant U.'
'McManus, Gregory J.'
'Zaworotko, Michael J.'
'Singer, Robert D.'

_publ_section_title
;
 Salicylaldoxime and salen containing imidazolium ionic liquids for
 biphasic catalysis and metal extractions
;
_journal_issue 36
_journal_name_full 'Dalton Transactions'
_journal_page_first 4834
_journal_page_last 4836
_journal_paper_doi 10.1039/b811232k
_journal_year 2008
_chemical_formula_sum 'C26 H28 Cu F12 N6 O4 P2'
_chemical_formula_weight 842.02
_chemical_name_systematic
;
?
;
_space_group_IT_number 14
_symmetry_cell_setting monoclinic
_symmetry_space_group_name_Hall '-P 2ybc'
_symmetry_space_group_name_H-M 'P 1 21/c 1'
_atom_sites_solution_hydrogens geom
_atom_sites_solution_primary direct
_atom_sites_solution_secondary difmap
_audit_creation_method SHELXL-97
_cell_angle_alpha 90.00
_cell_angle_beta 91.442(12)
_cell_angle_gamma 90.00
_cell_formula_units_Z 4
_cell_length_a 8.492(4)
_cell_length_b 10.988(5)
_cell_length_c 35.208(17)
_cell_measurement_temperature 100(2)
_cell_volume 3284(3)
_computing_cell_refinement 'Bruker SMART'
_computing_data_collection 'Bruker SMART'
_computing_data_reduction 'Bruker SAINT'
_computing_molecular_graphics 'Bruker SHELXTL'
_computing_publication_material 'Bruker SHELXTL'
_computing_structure_refinement 'SHELXL-97 (Sheldrick, 1997)'
_computing_structure_solution 'SHELXS-97 (Sheldrick, 1990)'
_diffrn_ambient_temperature 100(2)
_diffrn_measured_fraction_theta_full 0.969
_diffrn_measured_fraction_theta_max 0.969
_diffrn_measurement_device_type 'CCD area detector'
_diffrn_measurement_method 'phi and omega scans'
_diffrn_radiation_monochromator graphite
_diffrn_radiation_source 'fine-focus sealed tube'
_diffrn_radiation_type MoK\a
_diffrn_radiation_wavelength 0.71073
_diffrn_reflns_av_R_equivalents 0.1029
_diffrn_reflns_av_sigmaI/netI 0.1644
_diffrn_reflns_limit_h_max 10
_diffrn_reflns_limit_h_min -7
_diffrn_reflns_limit_k_max 12
_diffrn_reflns_limit_k_min -10
_diffrn_reflns_limit_l_max 36
_diffrn_reflns_limit_l_min -42
_diffrn_reflns_number 12988
_diffrn_reflns_theta_full 25.23
_diffrn_reflns_theta_max 25.23
_diffrn_reflns_theta_min 1.16
_exptl_absorpt_coefficient_mu 0.875
_exptl_absorpt_correction_T_max 1.000
_exptl_absorpt_correction_T_min 0.480
_exptl_absorpt_correction_type multi-scan
_exptl_absorpt_process_details Sadabs
_exptl_crystal_colour purple
_exptl_crystal_density_diffrn 1.703
_exptl_crystal_density_meas ?
_exptl_crystal_density_method .
_exptl_crystal_description plate
_exptl_crystal_F_000 1700
_exptl_crystal_size_max 0.35
_exptl_crystal_size_mid 0.20
_exptl_crystal_size_min 0.10
_refine_diff_density_max 0.896
_refine_diff_density_min -0.555
_refine_diff_density_rms 0.144
_refine_ls_extinction_method none
_refine_ls_goodness_of_fit_ref 1.106
_refine_ls_hydrogen_treatment constr
_refine_ls_matrix_type full
_refine_ls_number_parameters 462
_refine_ls_number_reflns 5754
_refine_ls_number_restraints 0
_refine_ls_restrained_S_all 1.106
_refine_ls_R_factor_all 0.2015
_refine_ls_R_factor_gt 0.1151
_refine_ls_shift/su_max 0.000
_refine_ls_shift/su_mean 0.000
_refine_ls_structure_factor_coef Fsqd
_refine_ls_weighting_details 'calc w=1/[\s^2^(Fo^2^)+(0.0924P)^2^+17.3450P] where P=(Fo^2^+2Fc^2^)/3'
_refine_ls_weighting_scheme calc
_refine_ls_wR_factor_gt 0.2477
_refine_ls_wR_factor_ref 0.2935
_reflns_number_gt 3049
_reflns_number_total 5754
_reflns_threshold_expression >2sigma(I)
_cod_data_source_file b811232k.txt
_cod_data_source_block rs0213
_cod_depositor_comments
;
The following automatic conversions were performed:
'_symmetry_cell_setting' value 'Monoclinic' changed to 'monoclinic'
according to '/home/saulius/struct/CIF-dictionaries/cif_core.dic'
dictionary named 'cif_core.dic' version 2.4.1 from 2010-06-29.

Automatic conversion script
Id: cif_fix_enum 1527 2010-12-29 10:47:43Z saulius 
;
_cod_original_sg_symbol_H-M P2(1)/c
_cod_database_code 7004724

loop_
_symmetry_equiv_pos_as_xyz
'x, y, z'
'-x, y+1/2, -z+1/2'
'-x, -y, -z'
'x, -y-1/2, z-1/2'

loop_
_atom_site_label
_atom_site_type_symbol
_atom_site_fract_x
_atom_site_fract_y
_atom_site_fract_z
_atom_site_U_iso_or_equiv
_atom_site_adp_type
_atom_site_occupancy
_atom_site_symmetry_multiplicity
_atom_site_calc_flag
_atom_site_refinement_flags
_atom_site_disorder_assembly
_atom_site_disorder_group
Cu1 Cu 0.73127(16) 0.50177(13) 0.50506(3) 0.0366(4) Uani 1 1 d . . .
N11 N 0.8405(12) 0.5624(10) 0.4615(3) 0.042(3) Uani 1 1 d . . .
N12 N 1.1527(11) 0.0678(11) 0.3630(3) 0.045(3) Uani 1 1 d . . .
N13 N 1.0578(11) -0.0871(10) 0.3350(3) 0.046(3) Uani 1 1 d . . .
N14 N 0.6330(11) 0.6589(9) 0.5051(2) 0.039(2) Uani 1 1 d . . .
N15 N 0.3167(11) 0.7282(9) 0.6890(3) 0.039(2) Uani 1 1 d . . .
N16 N 0.4678(12) 0.7786(10) 0.7358(3) 0.049(3) Uani 1 1 d . . .
O11 O 0.8076(9) 0.3390(7) 0.49877(19) 0.039(2) Uani 1 1 d . . .
O12 O 0.6473(9) 0.4552(7) 0.55275(19) 0.0380(19) Uani 1 1 d . . .
C11 C 0.8175(16) 0.6958(12) 0.4547(3) 0.055(4) Uani 1 1 d . . .
H11A H 0.9007 0.7431 0.4683 0.065 Uiso 1 1 calc R . .
H11B H 0.8216 0.7144 0.4273 0.065 Uiso 1 1 calc R . .
C12 C 0.9352(14) 0.4990(13) 0.4402(3) 0.048(3) Uani 1 1 d . . .
H12 H 0.9863 0.5415 0.4205 0.058 Uiso 1 1 calc R . .
C13 C 0.9688(14) 0.3709(12) 0.4440(3) 0.044(3) Uani 1 1 d . . .
C14 C 1.0694(14) 0.3209(15) 0.4180(3) 0.051(4) Uani 1 1 d . . .
H14 H 1.1135 0.3718 0.3993 0.062 Uiso 1 1 calc R . .
C15 C 1.1084(13) 0.1967(14) 0.4187(3) 0.045(3) Uani 1 1 d . . .
C16 C 1.0371(14) 0.1254(13) 0.4456(3) 0.047(3) Uani 1 1 d . . .
H16 H 1.0605 0.0409 0.4465 0.057 Uiso 1 1 calc R . .
C17 C 0.9338(15) 0.1727(13) 0.4710(3) 0.047(3) Uani 1 1 d . . .
H17 H 0.8845 0.1196 0.4884 0.056 Uiso 1 1 calc R . .
C18 C 0.8994(13) 0.2961(12) 0.4720(3) 0.038(3) Uani 1 1 d . . .
C19 C 1.2254(15) 0.1453(14) 0.3932(3) 0.059(4) Uani 1 1 d . . .
H19A H 1.3019 0.0960 0.4083 0.071 Uiso 1 1 calc R . .
H19B H 1.2840 0.2124 0.3813 0.071 Uiso 1 1 calc R . .
C20 C 1.1290(15) -0.0475(14) 0.3669(4) 0.051(4) Uani 1 1 d . . .
H20 H 1.1571 -0.0954 0.3885 0.061 Uiso 1 1 calc R . .
C21 C 1.0977(14) 0.1069(12) 0.3273(3) 0.040(3) Uani 1 1 d . . .
H21 H 1.1002 0.1874 0.3175 0.048 Uiso 1 1 calc R . .
C22 C 1.0401(14) 0.0068(14) 0.3097(4) 0.050(3) Uani 1 1 d . . .
H22 H 0.9960 0.0023 0.2846 0.060 Uiso 1 1 calc R . .
C23 C 1.017(2) -0.2159(13) 0.3257(5) 0.099(7) Uani 1 1 d . . .
H23A H 1.0831 -0.2705 0.3413 0.149 Uiso 1 1 calc R . .
H23B H 1.0360 -0.2312 0.2988 0.149 Uiso 1 1 calc R . .
H23C H 0.9061 -0.2305 0.3309 0.149 Uiso 1 1 calc R . .
C24 C 0.6591(14) 0.7266(11) 0.4696(3) 0.041(3) Uani 1 1 d . . .
H24A H 0.6528 0.8151 0.4745 0.049 Uiso 1 1 calc R . .
H24B H 0.5764 0.7051 0.4505 0.049 Uiso 1 1 calc R . .
C25 C 0.5457(14) 0.7030(11) 0.5309(3) 0.040(3) Uani 1 1 d . . .
H25 H 0.5061 0.7831 0.5271 0.048 Uiso 1 1 calc R . .
C26 C 0.5024(12) 0.6405(10) 0.5656(3) 0.029(3) Uani 1 1 d . . .
C27 C 0.4071(12) 0.7047(11) 0.5905(3) 0.040(3) Uani 1 1 d . . .
H27 H 0.3767 0.7858 0.5845 0.048 Uiso 1 1 calc R . .
C28 C 0.3564(13) 0.6531(12) 0.6237(3) 0.041(3) Uani 1 1 d . . .
C29 C 0.4064(14) 0.5312(11) 0.6314(3) 0.039(3) Uani 1 1 d . . .
H29 H 0.3716 0.4925 0.6538 0.047 Uiso 1 1 calc R . .
C30 C 0.5024(14) 0.4680(10) 0.6078(3) 0.037(3) Uani 1 1 d . . .
H30 H 0.5348 0.3875 0.6140 0.045 Uiso 1 1 calc R . .
C31 C 0.5531(13) 0.5239(11) 0.5738(3) 0.036(3) Uani 1 1 d . . .
C32 C 0.2515(12) 0.7170(12) 0.6497(3) 0.039(3) Uani 1 1 d . . .
H32A H 0.1500 0.6728 0.6504 0.047 Uiso 1 1 calc R . .
H32B H 0.2297 0.7995 0.6395 0.047 Uiso 1 1 calc R . .
C33 C 0.4353(15) 0.7965(12) 0.6993(4) 0.052(4) Uani 1 1 d . . .
H33 H 0.4899 0.8506 0.6832 0.063 Uiso 1 1 calc R . .
C34 C 0.2678(16) 0.6625(14) 0.7202(4) 0.061(4) Uani 1 1 d . . .
H34 H 0.1843 0.6051 0.7210 0.073 Uiso 1 1 calc R . .
C35 C 0.3643(17) 0.6975(15) 0.7491(4) 0.063(4) Uani 1 1 d . . .
H35 H 0.3600 0.6696 0.7746 0.076 Uiso 1 1 calc R . .
C36 C 0.5965(18) 0.8366(15) 0.7588(4) 0.085(6) Uani 1 1 d . . .
H36A H 0.5717 0.8319 0.7858 0.128 Uiso 1 1 calc R . .
H36B H 0.6068 0.9221 0.7513 0.128 Uiso 1 1 calc R . .
H36C H 0.6958 0.7939 0.7544 0.128 Uiso 1 1 calc R . .
P41 P 0.8081(4) 0.9662(3) 0.20440(9) 0.0389(8) Uani 1 1 d . . .
F41 F 0.9286(12) 0.9645(9) 0.1723(3) 0.108(4) Uani 1 1 d . . .
F42 F 0.9149(14) 1.0593(8) 0.2273(3) 0.117(4) Uani 1 1 d . . .
F43 F 0.6879(14) 0.9647(9) 0.2370(3) 0.120(4) Uani 1 1 d . . .
F44 F 0.7090(12) 0.8699(7) 0.1816(3) 0.104(4) Uani 1 1 d . . .
F45 F 0.7185(9) 1.0767(6) 0.1840(2) 0.059(2) Uani 1 1 d . . .
F46 F 0.8976(9) 0.8567(7) 0.2256(2) 0.064(2) Uani 1 1 d . . .
P51 P 0.5924(4) 0.9007(3) 0.35903(9) 0.0461(9) Uani 1 1 d . . .
F51 F 0.7339(14) 0.8999(19) 0.3836(3) 0.203(9) Uani 1 1 d . . .
F52 F 0.5404(12) 1.0298(7) 0.3708(3) 0.111(4) Uani 1 1 d . . .
F53 F 0.4445(12) 0.9012(16) 0.3325(3) 0.179(7) Uani 1 1 d . . .
F54 F 0.6371(16) 0.7711(9) 0.3459(5) 0.188(8) Uani 1 1 d . . .
F55 F 0.6891(11) 0.9475(8) 0.3261(3) 0.092(3) Uani 1 1 d . . .
F56 F 0.4843(16) 0.8502(11) 0.3891(4) 0.191(8) Uani 1 1 d . . .
O1S O 0.7645(12) 0.1971(11) 0.5601(3) 0.091(4) Uani 1 1 d . . .
O2S O 0.421(4) 0.9942(18) 0.4640(6) 0.265(13) Uani 1 1 d . . .

loop_
_atom_site_aniso_label
_atom_site_aniso_U_11
_atom_site_aniso_U_22
_atom_site_aniso_U_33
_atom_site_aniso_U_23
_atom_site_aniso_U_13
_atom_site_aniso_U_12
Cu1 0.0406(8) 0.0393(9) 0.0291(7) 0.0074(7) -0.0122(5) -0.0075(8)
N11 0.035(6) 0.055(7) 0.035(5) 0.015(5) -0.026(5) -0.022(5)
N12 0.031(6) 0.069(9) 0.035(6) -0.002(6) 0.001(4) 0.002(6)
N13 0.030(6) 0.037(7) 0.070(8) -0.009(6) 0.001(5) 0.001(5)
N14 0.035(6) 0.054(7) 0.025(5) 0.005(5) -0.016(4) -0.016(5)
N15 0.026(5) 0.034(6) 0.058(6) -0.007(5) 0.003(5) 0.006(5)
N16 0.040(7) 0.044(7) 0.061(7) -0.027(6) -0.010(5) 0.019(6)
O11 0.041(5) 0.050(6) 0.025(4) 0.007(4) -0.007(3) 0.004(4)
O12 0.047(5) 0.034(5) 0.033(4) -0.001(3) -0.002(4) 0.000(4)
C11 0.063(10) 0.061(10) 0.038(7) 0.026(7) -0.024(6) -0.015(8)
C12 0.034(7) 0.068(10) 0.042(7) 0.021(7) -0.013(5) -0.018(8)
C13 0.046(8) 0.060(10) 0.024(6) 0.003(6) -0.018(5) -0.010(7)
C14 0.037(7) 0.095(12) 0.022(6) -0.009(7) -0.005(5) -0.015(8)
C15 0.028(7) 0.074(11) 0.033(7) -0.008(7) -0.009(5) -0.002(7)
C16 0.043(8) 0.067(10) 0.032(7) -0.006(6) -0.010(6) -0.003(7)
C17 0.052(8) 0.058(10) 0.030(7) 0.001(6) -0.005(6) 0.000(7)
C18 0.037(7) 0.058(9) 0.019(6) -0.002(6) -0.015(5) -0.007(6)
C19 0.040(8) 0.091(12) 0.046(8) -0.030(7) -0.012(6) -0.004(8)
C20 0.037(8) 0.047(9) 0.070(10) -0.004(8) 0.027(7) 0.010(7)
C21 0.045(8) 0.049(9) 0.027(6) 0.003(6) 0.004(5) -0.002(7)
C22 0.036(7) 0.067(10) 0.048(7) -0.009(8) 0.005(5) 0.010(8)
C23 0.097(14) 0.039(10) 0.164(17) -0.043(11) 0.060(12) 0.000(9)
C24 0.052(8) 0.037(8) 0.033(6) 0.008(5) -0.015(5) -0.014(6)
C25 0.039(7) 0.035(8) 0.044(7) 0.006(6) -0.022(6) -0.013(6)
C26 0.027(6) 0.020(6) 0.040(6) 0.003(5) -0.014(5) -0.006(5)
C27 0.023(6) 0.041(8) 0.054(8) 0.007(6) -0.026(5) -0.003(6)
C28 0.032(7) 0.048(9) 0.044(7) -0.004(6) -0.015(5) -0.011(6)
C29 0.050(7) 0.047(8) 0.021(5) 0.002(5) -0.001(5) -0.013(6)
C30 0.061(8) 0.023(7) 0.027(6) 0.002(5) -0.016(5) 0.005(6)
C31 0.030(6) 0.047(8) 0.031(6) 0.002(6) -0.008(5) -0.019(6)
C32 0.017(6) 0.053(8) 0.047(7) 0.000(6) -0.002(5) 0.002(6)
C33 0.046(8) 0.039(8) 0.071(9) 0.000(7) -0.022(7) 0.011(7)
C34 0.042(8) 0.092(12) 0.048(8) -0.007(8) 0.015(6) 0.002(8)
C35 0.055(9) 0.098(13) 0.037(7) -0.026(8) 0.016(7) -0.005(9)
C36 0.066(11) 0.079(12) 0.109(13) -0.060(10) -0.030(9) 0.012(9)
P41 0.0388(18) 0.0311(19) 0.0465(18) 0.0015(14) -0.0031(14) -0.0029(14)
F41 0.107(8) 0.105(8) 0.114(7) 0.039(6) 0.059(6) 0.048(6)
F42 0.178(11) 0.050(6) 0.117(7) 0.036(5) -0.111(7) -0.042(6)
F43 0.159(10) 0.075(7) 0.129(8) 0.037(6) 0.092(8) 0.039(7)
F44 0.120(9) 0.042(5) 0.145(9) -0.014(5) -0.081(7) -0.002(5)
F45 0.059(5) 0.041(5) 0.076(5) 0.007(4) -0.016(4) 0.004(4)
F46 0.058(5) 0.045(5) 0.088(6) 0.014(4) -0.028(4) 0.002(4)
P51 0.045(2) 0.046(2) 0.048(2) 0.0130(17) 0.0171(16) 0.0126(17)
F51 0.095(9) 0.42(3) 0.088(8) -0.020(11) -0.038(7) 0.107(13)
F52 0.115(8) 0.040(5) 0.183(10) 0.000(6) 0.083(8) 0.004(5)
F53 0.060(7) 0.34(2) 0.142(10) -0.155(12) -0.004(6) -0.009(9)
F54 0.177(13) 0.057(7) 0.339(19) 0.012(9) 0.204(14) 0.017(7)
F55 0.087(7) 0.093(7) 0.100(6) 0.047(5) 0.056(5) 0.038(5)
F56 0.207(14) 0.139(11) 0.238(14) 0.120(10) 0.192(12) 0.115(10)
O1S 0.073(8) 0.108(9) 0.094(8) 0.051(7) 0.031(6) 0.023(7)
O2S 0.40(4) 0.150(19) 0.24(2) 0.022(16) -0.12(2) -0.09(2)

loop_
_atom_type_symbol
_atom_type_description
_atom_type_scat_dispersion_real
_atom_type_scat_dispersion_imag
_atom_type_scat_source
C C 0.0033 0.0016 'International Tables Vol C Tables 4.2.6.8 and 6.1.1.4'
H H 0.0000 0.0000 'International Tables Vol C Tables 4.2.6.8 and 6.1.1.4'
N N 0.0061 0.0033 'International Tables Vol C Tables 4.2.6.8 and 6.1.1.4'
O O 0.0106 0.0060 'International Tables Vol C Tables 4.2.6.8 and 6.1.1.4'
F F 0.0171 0.0103 'International Tables Vol C Tables 4.2.6.8 and 6.1.1.4'
P P 0.1023 0.0942 'International Tables Vol C Tables 4.2.6.8 and 6.1.1.4'
Cu Cu 0.3201 1.2651 'International Tables Vol C Tables 4.2.6.8 and 6.1.1.4'

loop_
_geom_angle_atom_site_label_1
_geom_angle_atom_site_label_2
_geom_angle_atom_site_label_3
_geom_angle
_geom_angle_site_symmetry_1
_geom_angle_site_symmetry_3
_geom_angle_publ_flag
O12 Cu1 O11 89.2(3) . . ?
O12 Cu1 N14 94.0(4) . . ?
O11 Cu1 N14 171.3(3) . . ?
O12 Cu1 N11 171.1(3) . . ?
O11 Cu1 N11 93.4(4) . . ?
N14 Cu1 N11 84.7(4) . . ?
C12 N11 C11 120.5(11) . . ?
C12 N11 Cu1 125.7(9) . . ?
C11 N11 Cu1 113.6(9) . . ?
C20 N12 C21 110.3(11) . . ?
C20 N12 C19 123.4(12) . . ?
C21 N12 C19 126.3(12) . . ?
C20 N13 C22 110.0(11) . . ?
C20 N13 C23 126.2(14) . . ?
C22 N13 C23 123.5(13) . . ?
C25 N14 C24 120.8(11) . . ?
C25 N14 Cu1 126.8(8) . . ?
C24 N14 Cu1 112.3(8) . . ?
C33 N15 C34 108.9(11) . . ?
C33 N15 C32 125.3(11) . . ?
C34 N15 C32 125.7(11) . . ?
C33 N16 C35 108.4(11) . . ?
C33 N16 C36 126.8(13) . . ?
C35 N16 C36 124.9(13) . . ?
C18 O11 Cu1 128.4(7) . . ?
C31 O12 Cu1 125.3(7) . . ?
C24 C11 N11 106.3(10) . . ?
C24 C11 H11A 110.5 . . ?
N11 C11 H11A 110.5 . . ?
C24 C11 H11B 110.5 . . ?
N11 C11 H11B 110.5 . . ?
H11A C11 H11B 108.7 . . ?
N11 C12 C13 126.0(11) . . ?
N11 C12 H12 117.0 . . ?
C13 C12 H12 117.0 . . ?
C14 C13 C18 120.2(13) . . ?
C14 C13 C12 116.9(12) . . ?
C18 C13 C12 122.9(12) . . ?
C13 C14 C15 121.7(12) . . ?
C13 C14 H14 119.1 . . ?
C15 C14 H14 119.1 . . ?
C16 C15 C14 117.1(12) . . ?
C16 C15 C19 121.0(14) . . ?
C14 C15 C19 121.9(13) . . ?
C17 C16 C15 122.1(14) . . ?
C17 C16 H16 118.9 . . ?
C15 C16 H16 118.9 . . ?
C16 C17 C18 121.7(12) . . ?
C16 C17 H17 119.2 . . ?
C18 C17 H17 119.2 . . ?
O11 C18 C17 119.6(11) . . ?
O11 C18 C13 123.2(12) . . ?
C17 C18 C13 117.1(12) . . ?
C15 C19 N12 112.5(10) . . ?
C15 C19 H19A 109.1 . . ?
N12 C19 H19A 109.1 . . ?
C15 C19 H19B 109.1 . . ?
N12 C19 H19B 109.1 . . ?
H19A C19 H19B 107.8 . . ?
N12 C20 N13 107.4(13) . . ?
N12 C20 H20 126.3 . . ?
N13 C20 H20 126.3 . . ?
C22 C21 N12 105.9(11) . . ?
C22 C21 H21 127.1 . . ?
N12 C21 H21 127.1 . . ?
C21 C22 N13 106.3(11) . . ?
C21 C22 H22 126.8 . . ?
N13 C22 H22 126.8 . . ?
N13 C23 H23A 109.5 . . ?
N13 C23 H23B 109.5 . . ?
H23A C23 H23B 109.5 . . ?
N13 C23 H23C 109.5 . . ?
H23A C23 H23C 109.5 . . ?
H23B C23 H23C 109.5 . . ?
N14 C24 C11 109.8(10) . . ?
N14 C24 H24A 109.7 . . ?
C11 C24 H24A 109.7 . . ?
N14 C24 H24B 109.7 . . ?
C11 C24 H24B 109.7 . . ?
H24A C24 H24B 108.2 . . ?
N14 C25 C26 125.4(11) . . ?
N14 C25 H25 117.3 . . ?
C26 C25 H25 117.3 . . ?
C31 C26 C27 121.2(10) . . ?
C31 C26 C25 122.0(11) . . ?
C27 C26 C25 116.8(11) . . ?
C28 C27 C26 121.5(11) . . ?
C28 C27 H27 119.3 . . ?
C26 C27 H27 119.3 . . ?
C27 C28 C29 116.7(11) . . ?
C27 C28 C32 122.5(12) . . ?
C29 C28 C32 120.7(11) . . ?
C30 C29 C28 122.6(10) . . ?
C30 C29 H29 118.7 . . ?
C28 C29 H29 118.7 . . ?
C29 C30 C31 119.3(11) . . ?
C29 C30 H30 120.3 . . ?
C31 C30 H30 120.3 . . ?
O12 C31 C26 126.5(10) . . ?
O12 C31 C30 114.9(11) . . ?
C26 C31 C30 118.7(11) . . ?
C28 C32 N15 113.7(9) . . ?
C28 C32 H32A 108.8 . . ?
N15 C32 H32A 108.8 . . ?
C28 C32 H32B 108.8 . . ?
N15 C32 H32B 108.8 . . ?
H32A C32 H32B 107.7 . . ?
N15 C33 N16 109.1(13) . . ?
N15 C33 H33 125.5 . . ?
N16 C33 H33 125.5 . . ?
C35 C34 N15 105.1(13) . . ?
C35 C34 H34 127.4 . . ?
N15 C34 H34 127.4 . . ?
N16 C35 C34 108.5(13) . . ?
N16 C35 H35 125.8 . . ?
C34 C35 H35 125.8 . . ?
N16 C36 H36A 109.5 . . ?
N16 C36 H36B 109.5 . . ?
H36A C36 H36B 109.5 . . ?
N16 C36 H36C 109.5 . . ?
H36A C36 H36C 109.5 . . ?
H36B C36 H36C 109.5 . . ?
F41 P41 F43 178.6(5) . . ?
F41 P41 F44 88.5(6) . . ?
F43 P41 F44 91.0(7) . . ?
F41 P41 F42 89.9(7) . . ?
F43 P41 F42 90.5(7) . . ?
F44 P41 F42 177.3(6) . . ?
F41 P41 F45 89.9(5) . . ?
F43 P41 F45 91.5(5) . . ?
F44 P41 F45 92.3(4) . . ?
F42 P41 F45 89.9(4) . . ?
F41 P41 F46 91.0(5) . . ?
F43 P41 F46 87.7(5) . . ?
F44 P41 F46 88.6(4) . . ?
F42 P41 F46 89.3(4) . . ?
F45 P41 F46 178.8(4) . . ?
F51 P51 F56 95.0(9) . . ?
F51 P51 F55 90.1(7) . . ?
F56 P51 F55 174.6(9) . . ?
F51 P51 F52 94.7(9) . . ?
F56 P51 F52 88.0(6) . . ?
F55 P51 F52 93.3(5) . . ?
F51 P51 F53 179.1(7) . . ?
F56 P51 F53 85.8(9) . . ?
F55 P51 F53 89.1(7) . . ?
F52 P51 F53 85.7(7) . . ?
F51 P51 F54 88.1(10) . . ?
F56 P51 F54 91.7(6) . . ?
F55 P51 F54 86.7(5) . . ?
F52 P51 F54 177.1(9) . . ?
F53 P51 F54 91.4(9) . . ?

loop_
_geom_bond_atom_site_label_1
_geom_bond_atom_site_label_2
_geom_bond_distance
_geom_bond_site_symmetry_2
_geom_bond_publ_flag
Cu1 O12 1.911(7) . ?
Cu1 O11 1.917(8) . ?
Cu1 N14 1.918(11) . ?
Cu1 N11 1.931(10) . ?
N11 C12 1.312(16) . ?
N11 C11 1.497(16) . ?
N12 C20 1.291(16) . ?
N12 C21 1.396(13) . ?
N12 C19 1.485(14) . ?
N13 C20 1.336(16) . ?
N13 C22 1.369(16) . ?
N13 C23 1.490(17) . ?
N14 C25 1.283(14) . ?
N14 C24 1.475(13) . ?
N15 C33 1.300(15) . ?
N15 C34 1.388(15) . ?
N15 C32 1.482(13) . ?
N16 C33 1.322(15) . ?
N16 C35 1.344(17) . ?
N16 C36 1.488(16) . ?
O11 C18 1.325(13) . ?
O12 C31 1.339(13) . ?
C11 C24 1.495(17) . ?
C11 H11A 0.9900 . ?
C11 H11B 0.9900 . ?
C12 C13 1.442(18) . ?
C12 H12 0.9500 . ?
C13 C14 1.381(17) . ?
C13 C18 1.423(16) . ?
C14 C15 1.404(18) . ?
C14 H14 0.9500 . ?
C15 C16 1.382(17) . ?
C15 C19 1.468(16) . ?
C16 C17 1.371(16) . ?
C16 H16 0.9500 . ?
C17 C18 1.388(17) . ?
C17 H17 0.9500 . ?
C19 H19A 0.9900 . ?
C19 H19B 0.9900 . ?
C20 H20 0.9500 . ?
C21 C22 1.350(17) . ?
C21 H21 0.9500 . ?
C22 H22 0.9500 . ?
C23 H23A 0.9800 . ?
C23 H23B 0.9800 . ?
C23 H23C 0.9800 . ?
C24 H24A 0.9900 . ?
C24 H24B 0.9900 . ?
C25 C26 1.456(15) . ?
C25 H25 0.9500 . ?
C26 C31 1.381(15) . ?
C26 C27 1.400(15) . ?
C27 C28 1.377(15) . ?
C27 H27 0.9500 . ?
C28 C29 1.429(17) . ?
C28 C32 1.471(15) . ?
C29 C30 1.369(16) . ?
C29 H29 0.9500 . ?
C30 C31 1.420(15) . ?
C30 H30 0.9500 . ?
C32 H32A 0.9900 . ?
C32 H32B 0.9900 . ?
C33 H33 0.9500 . ?
C34 C35 1.346(18) . ?
C34 H34 0.9500 . ?
C35 H35 0.9500 . ?
C36 H36A 0.9800 . ?
C36 H36B 0.9800 . ?
C36 H36C 0.9800 . ?
P41 F41 1.543(9) . ?
P41 F43 1.556(9) . ?
P41 F44 1.562(8) . ?
P41 F42 1.577(8) . ?
P41 F45 1.594(7) . ?
P41 F46 1.599(7) . ?
P51 F51 1.462(11) . ?
P51 F56 1.524(9) . ?
P51 F55 1.527(8) . ?
P51 F52 1.546(9) . ?
P51 F53 1.547(11) . ?
P51 F54 1.548(11) . ?

loop_
_geom_torsion_atom_site_label_1
_geom_torsion_atom_site_label_2
_geom_torsion_atom_site_label_3
_geom_torsion_atom_site_label_4
_geom_torsion
_geom_torsion_site_symmetry_1
_geom_torsion_site_symmetry_2
_geom_torsion_site_symmetry_3
_geom_torsion_site_symmetry_4
_geom_torsion_publ_flag
O11 Cu1 N11 C12 -3.1(9) . . . . ?
N14 Cu1 N11 C12 -174.5(9) . . . . ?
O11 Cu1 N11 C11 -178.9(7) . . . . ?
N14 Cu1 N11 C11 9.6(7) . . . . ?
O12 Cu1 N14 C25 0.6(9) . . . . ?
N11 Cu1 N14 C25 -170.6(9) . . . . ?
O12 Cu1 N14 C24 -175.6(7) . . . . ?
N11 Cu1 N14 C24 13.3(7) . . . . ?
O12 Cu1 O11 C18 -172.9(8) . . . . ?
N11 Cu1 O11 C18 -1.4(9) . . . . ?
O11 Cu1 O12 C31 -171.4(8) . . . . ?
N14 Cu1 O12 C31 0.5(8) . . . . ?
C12 N11 C11 C24 154.7(10) . . . . ?
Cu1 N11 C11 C24 -29.2(10) . . . . ?
C11 N11 C12 C13 179.3(10) . . . . ?
Cu1 N11 C12 C13 3.7(16) . . . . ?
N11 C12 C13 C14 178.5(10) . . . . ?
N11 C12 C13 C18 0.6(18) . . . . ?
C18 C13 C14 C15 -1.0(17) . . . . ?
C12 C13 C14 C15 -179.0(10) . . . . ?
C13 C14 C15 C16 2.3(17) . . . . ?
C13 C14 C15 C19 -174.8(10) . . . . ?
C14 C15 C16 C17 -0.6(17) . . . . ?
C19 C15 C16 C17 176.5(11) . . . . ?
C15 C16 C17 C18 -2.4(18) . . . . ?
Cu1 O11 C18 C17 -175.9(8) . . . . ?
Cu1 O11 C18 C13 5.4(14) . . . . ?
C16 C17 C18 O11 -175.2(10) . . . . ?
C16 C17 C18 C13 3.6(17) . . . . ?
C14 C13 C18 O11 176.8(10) . . . . ?
C12 C13 C18 O11 -5.4(16) . . . . ?
C14 C13 C18 C17 -1.9(16) . . . . ?
C12 C13 C18 C17 175.9(10) . . . . ?
C16 C15 C19 N12 74.5(15) . . . . ?
C14 C15 C19 N12 -108.6(14) . . . . ?
C20 N12 C19 C15 -89.5(15) . . . . ?
C21 N12 C19 C15 89.1(15) . . . . ?
C21 N12 C20 N13 -0.7(13) . . . . ?
C19 N12 C20 N13 178.1(10) . . . . ?
C22 N13 C20 N12 1.7(14) . . . . ?
C23 N13 C20 N12 175.7(11) . . . . ?
C20 N12 C21 C22 -0.5(13) . . . . ?
C19 N12 C21 C22 -179.3(10) . . . . ?
N12 C21 C22 N13 1.5(12) . . . . ?
C20 N13 C22 C21 -2.0(13) . . . . ?
C23 N13 C22 C21 -176.3(11) . . . . ?
C25 N14 C24 C11 150.3(10) . . . . ?
Cu1 N14 C24 C11 -33.3(11) . . . . ?
N11 C11 C24 N14 39.0(12) . . . . ?
C24 N14 C25 C26 175.1(9) . . . . ?
Cu1 N14 C25 C26 -0.7(16) . . . . ?
N14 C25 C26 C31 -0.2(16) . . . . ?
N14 C25 C26 C27 179.3(10) . . . . ?
C31 C26 C27 C28 -1.9(16) . . . . ?
C25 C26 C27 C28 178.5(9) . . . . ?
C26 C27 C28 C29 0.2(15) . . . . ?
C26 C27 C28 C32 -177.6(10) . . . . ?
C27 C28 C29 C30 1.3(16) . . . . ?
C32 C28 C29 C30 179.2(10) . . . . ?
C28 C29 C30 C31 -1.1(17) . . . . ?
Cu1 O12 C31 C26 -1.4(14) . . . . ?
Cu1 O12 C31 C30 178.4(7) . . . . ?
C27 C26 C31 O12 -178.1(9) . . . . ?
C25 C26 C31 O12 1.4(16) . . . . ?
C27 C26 C31 C30 2.1(15) . . . . ?
C25 C26 C31 C30 -178.4(9) . . . . ?
C29 C30 C31 O12 179.6(9) . . . . ?
C29 C30 C31 C26 -0.6(16) . . . . ?
C27 C28 C32 N15 -123.3(11) . . . . ?
C29 C28 C32 N15 58.9(14) . . . . ?
C33 N15 C32 C28 69.6(15) . . . . ?
C34 N15 C32 C28 -106.2(13) . . . . ?
C34 N15 C33 N16 0.3(14) . . . . ?
C32 N15 C33 N16 -176.1(10) . . . . ?
C35 N16 C33 N15 -1.0(14) . . . . ?
C36 N16 C33 N15 178.7(11) . . . . ?
C33 N15 C34 C35 0.4(15) . . . . ?
C32 N15 C34 C35 176.8(11) . . . . ?
C33 N16 C35 C34 1.2(15) . . . . ?
C36 N16 C35 C34 -178.4(12) . . . . ?
N15 C34 C35 N16 -1.0(15) . . . . ?
